data_4083225
loop_
_publ_author_name
'Zhong, Wei'
'Yang, Qiwu'
'Shang, Yi'
'Liu, Guifeng'
'Zhao, Haitao'
'Li, Yizhi'
'Yan, Hong'

_publ_section_title
;
 Synthesis and Reactivity of the Imido-Bridged Metallothiocarboranes
 CpCo(S2C2B10H10)(NSO2R)
;
_journal_issue 18
_journal_name_full Organometallics
_journal_page_first 6658
_journal_paper_doi 10.1021/om300735d
_journal_volume 31
_journal_year 2012
_chemical_formula_sum 'C14 H28 B10 Co N O2 S3'
_chemical_formula_weight 505.58
_chemical_name_systematic
; 
 ? 
;
_space_group_IT_number 14
_symmetry_cell_setting monoclinic
_symmetry_space_group_name_Hall '-P 2ybc'
_symmetry_space_group_name_H-M 'P 1 21/c 1'
_atom_sites_solution_hydrogens geom
_atom_sites_solution_primary direct
_atom_sites_solution_secondary difmap
_audit_creation_method SHELXL-97
_cell_angle_alpha 90.00
_cell_angle_beta 109.4500(10)
_cell_angle_gamma 90.00
_cell_formula_units_Z 4
_cell_length_a 14.6451(12)
_cell_length_b 15.4289(13)
_cell_length_c 11.2169(9)
_cell_measurement_temperature 291(2)
_cell_volume 2389.9(3)
_computing_structure_refinement 'SHELXL-97 (Sheldrick, 1997)'
_computing_structure_solution 'SHELXS-97 (Sheldrick, 1990)'
_diffrn_ambient_temperature 291(2)
_diffrn_measured_fraction_theta_full 0.997
_diffrn_measured_fraction_theta_max 0.997
_diffrn_radiation_monochromator graphite
_diffrn_radiation_source 'fine-focus sealed tube'
_diffrn_radiation_type MoK\a
_diffrn_radiation_wavelength 0.71073
_diffrn_reflns_av_R_equivalents 0.0418
_diffrn_reflns_av_sigmaI/netI 0.0508
_diffrn_reflns_limit_h_max 17
_diffrn_reflns_limit_h_min -17
_diffrn_reflns_limit_k_max 17
_diffrn_reflns_limit_k_min -19
_diffrn_reflns_limit_l_max 8
_diffrn_reflns_limit_l_min -13
_diffrn_reflns_number 12965
_diffrn_reflns_theta_full 26.00
_diffrn_reflns_theta_max 26.00
_diffrn_reflns_theta_min 1.98
_exptl_absorpt_coefficient_mu 0.993
_exptl_absorpt_correction_T_max 0.8261
_exptl_absorpt_correction_T_min 0.7684
_exptl_absorpt_correction_type multi-scan
_exptl_crystal_density_diffrn 1.405
_exptl_crystal_density_method 'not measured'
_exptl_crystal_F_000 1040
_exptl_crystal_size_max 0.28
_exptl_crystal_size_mid 0.22
_exptl_crystal_size_min 0.20
_refine_diff_density_max 0.342
_refine_diff_density_min -0.284
_refine_diff_density_rms 0.057
_refine_ls_extinction_method none
_refine_ls_goodness_of_fit_ref 1.021
_refine_ls_hydrogen_treatment mixed
_refine_ls_matrix_type full
_refine_ls_number_parameters 324
_refine_ls_number_reflns 4682
_refine_ls_number_restraints 0
_refine_ls_restrained_S_all 1.021
_refine_ls_R_factor_all 0.0561
_refine_ls_R_factor_gt 0.0384
_refine_ls_shift/su_max 0.000
_refine_ls_shift/su_mean 0.000
_refine_ls_structure_factor_coef Fsqd
_refine_ls_weighting_details 'calc w=1/[\s^2^(Fo^2^)+(0.0400P)^2^+0.0000P] where P=(Fo^2^+2Fc^2^)/3'
_refine_ls_weighting_scheme calc
_refine_ls_wR_factor_gt 0.0850
_refine_ls_wR_factor_ref 0.0911
_reflns_number_gt 3518
_reflns_number_total 4682
_reflns_threshold_expression >2sigma(I)
_cod_data_source_file 10b.cif
_cod_data_source_block 10b
_cod_original_sg_symbol_H-M P2(1)/c
_cod_database_code 4083225

loop_
_symmetry_equiv_pos_as_xyz
'x, y, z'
'-x, y+1/2, -z+1/2'
'-x, -y, -z'
'x, -y-1/2, z-1/2'

loop_
_atom_site_label
_atom_site_type_symbol
_atom_site_fract_x
_atom_site_fract_y
_atom_site_fract_z
_atom_site_U_iso_or_equiv
_atom_site_adp_type
_atom_site_occupancy
_atom_site_symmetry_multiplicity
_atom_site_calc_flag
_atom_site_refinement_flags
B3 B 0.3128(2) 0.3636(2) 0.5388(4) 0.0483(8) Uani 1 1 d .
B4 B 0.4083(2) 0.4061(2) 0.6703(3) 0.0467(8) Uani 1 1 d .
B5 B 0.3686(3) 0.5042(2) 0.7201(3) 0.0510(9) Uani 1 1 d .
B6 B 0.2476(2) 0.5235(2) 0.6216(3) 0.0488(8) Uani 1 1 d .
B7 B 0.1740(3) 0.4371(3) 0.6420(4) 0.0647(11) Uani 1 1 d .
B8 B 0.2142(3) 0.3397(2) 0.5919(4) 0.0619(11) Uani 1 1 d .
B9 B 0.3355(3) 0.3214(2) 0.6913(4) 0.0648(11) Uani 1 1 d .
B10 B 0.3697(3) 0.4058(3) 0.8028(4) 0.0662(11) Uani 1 1 d .
B11 B 0.2701(3) 0.4794(3) 0.7722(4) 0.0715(12) Uani 1 1 d .
B12 B 0.2500(3) 0.3657(3) 0.7546(4) 0.0798(14) Uani 1 1 d .
C1 C 0.21567(17) 0.43594(17) 0.5177(3) 0.0433(7) Uani 1 1 d .
C2 C 0.32899(17) 0.47369(15) 0.5653(2) 0.0352(6) Uani 1 1 d .
C3 C 0.3160(2) 0.4429(2) 0.1700(3) 0.0594(8) Uani 1 1 d .
H3 H 0.3732 0.4065 0.2079 0.071 Uiso 1 1 calc R
C4 C 0.3169(2) 0.5334(2) 0.1447(3) 0.0542(8) Uani 1 1 d .
H4 H 0.3747 0.5694 0.1585 0.065 Uiso 1 1 calc R
C5 C 0.2211(2) 0.5608(2) 0.0910(2) 0.0556(8) Uani 1 1 d .
H5 H 0.1996 0.6191 0.0593 0.067 Uiso 1 1 calc R
C6 C 0.1604(2) 0.4884(2) 0.0874(3) 0.0603(9) Uani 1 1 d .
H6 H 0.0895 0.4878 0.0527 0.072 Uiso 1 1 calc R
C7 C 0.2211(2) 0.4157(2) 0.1354(3) 0.0649(9) Uani 1 1 d .
H7 H 0.1992 0.3566 0.1436 0.078 Uiso 1 1 calc R
C8 C 0.4171(2) 0.77180(17) 0.4028(3) 0.0558(8) Uani 1 1 d .
H8A H 0.4473 0.8254 0.4386 0.084 Uiso 1 1 calc R
H8B H 0.3554 0.7836 0.3399 0.084 Uiso 1 1 calc R
H8C H 0.4577 0.7420 0.3644 0.084 Uiso 1 1 calc R
C9 C 0.23311(17) 0.63123(15) 0.3407(2) 0.0342(6) Uani 1 1 d .
C10 C 0.17631(17) 0.69923(16) 0.3333(2) 0.0373(6) Uani 1 1 d .
H10 H 0.2033 0.7409 0.3949 0.045 Uiso 1 1 calc R
C11 C 0.07575(17) 0.72306(16) 0.2445(2) 0.0394(6) Uani 1 1 d .
C12 C 0.0149(2) 0.7515(2) 0.3245(3) 0.0677(9) Uani 1 1 d .
H12A H 0.0052 0.7031 0.3728 0.101 Uiso 1 1 calc R
H12B H -0.0468 0.7722 0.2703 0.101 Uiso 1 1 calc R
H12C H 0.0478 0.7969 0.3809 0.101 Uiso 1 1 calc R
C13 C 0.0875(2) 0.80039(18) 0.1661(3) 0.0588(8) Uani 1 1 d .
H13A H 0.1181 0.8472 0.2214 0.088 Uiso 1 1 calc R
H13B H 0.0250 0.8187 0.1112 0.088 Uiso 1 1 calc R
H13C H 0.1268 0.7839 0.1162 0.088 Uiso 1 1 calc R
C14 C 0.02219(19) 0.64979(18) 0.1583(3) 0.0580(8) Uani 1 1 d .
H14A H 0.0553 0.6354 0.1001 0.087 Uiso 1 1 calc R
H14B H -0.0426 0.6680 0.1120 0.087 Uiso 1 1 calc R
H14C H 0.0202 0.5999 0.2084 0.087 Uiso 1 1 calc R
Co1 Co 0.24249(2) 0.51622(2) 0.27097(3) 0.03650(12) Uani 1 1 d .
H3A H 0.3185(16) 0.3383(15) 0.452(2) 0.041(7) Uiso 1 1 d .
H4A H 0.4820(16) 0.3991(14) 0.662(2) 0.039(7) Uiso 1 1 d .
H5A H 0.4205(19) 0.5583(16) 0.747(2) 0.059(8) Uiso 1 1 d .
H6A H 0.2195(17) 0.5898(17) 0.582(2) 0.054(8) Uiso 1 1 d .
H7A H 0.098(2) 0.4500(18) 0.619(3) 0.080(10) Uiso 1 1 d .
H9A H 0.362(2) 0.2584(19) 0.712(3) 0.079(10) Uiso 1 1 d .
H10A H 0.420(2) 0.3987(17) 0.897(3) 0.067(9) Uiso 1 1 d .
H11A H 0.261(2) 0.5186(19) 0.846(3) 0.076(10) Uiso 1 1 d .
H8D H 0.1637(19) 0.2903(17) 0.533(2) 0.058(8) Uiso 1 1 d .
H12D H 0.224(2) 0.327(2) 0.813(3) 0.093(11) Uiso 1 1 d .
N1 N 0.32801(14) 0.62829(12) 0.44108(19) 0.0388(5) Uani 1 1 d .
O1 O 0.35061(14) 0.75663(12) 0.58804(18) 0.0589(5) Uani 1 1 d .
O2 O 0.48876(13) 0.66447(11) 0.59102(18) 0.0552(5) Uani 1 1 d .
S1 S 0.14082(5) 0.45812(5) 0.36051(7) 0.0525(2) Uani 1 1 d .
S2 S 0.36670(4) 0.52599(4) 0.44490(6) 0.03369(16) Uani 1 1 d .
S3 S 0.40065(5) 0.70723(4) 0.52168(6) 0.04052(18) Uani 1 1 d .

loop_
_atom_site_aniso_label
_atom_site_aniso_U_11
_atom_site_aniso_U_22
_atom_site_aniso_U_33
_atom_site_aniso_U_23
_atom_site_aniso_U_13
_atom_site_aniso_U_12
B3 0.0389(18) 0.0331(17) 0.066(2) 0.0092(16) 0.0075(16) 0.0008(13)
B4 0.0408(18) 0.0417(18) 0.051(2) 0.0146(16) 0.0073(15) 0.0036(14)
B5 0.059(2) 0.056(2) 0.0354(17) 0.0054(16) 0.0115(16) 0.0058(17)
B6 0.051(2) 0.053(2) 0.049(2) 0.0061(17) 0.0251(17) 0.0078(16)
B7 0.052(2) 0.079(3) 0.072(3) 0.036(2) 0.034(2) 0.014(2)
B8 0.048(2) 0.052(2) 0.081(3) 0.027(2) 0.0147(19) -0.0038(17)
B9 0.051(2) 0.050(2) 0.084(3) 0.034(2) 0.011(2) 0.0045(17)
B10 0.063(2) 0.075(3) 0.055(2) 0.030(2) 0.012(2) 0.004(2)
B11 0.084(3) 0.088(3) 0.052(2) 0.015(2) 0.036(2) 0.012(2)
B12 0.067(3) 0.099(4) 0.076(3) 0.048(3) 0.027(2) 0.002(2)
C1 0.0297(13) 0.0428(16) 0.0556(17) 0.0140(13) 0.0117(13) 0.0001(11)
C2 0.0335(14) 0.0302(13) 0.0411(15) 0.0049(11) 0.0113(11) 0.0001(10)
C3 0.062(2) 0.063(2) 0.0478(18) -0.0117(16) 0.0102(16) 0.0143(16)
C4 0.0557(19) 0.070(2) 0.0376(16) -0.0067(15) 0.0162(14) -0.0043(15)
C5 0.071(2) 0.0577(19) 0.0318(15) -0.0029(14) 0.0083(15) 0.0030(16)
C6 0.0484(17) 0.075(2) 0.0442(18) -0.0215(16) -0.0027(14) -0.0028(16)
C7 0.072(2) 0.050(2) 0.064(2) -0.0251(16) 0.0112(18) -0.0065(16)
C8 0.0666(19) 0.0416(17) 0.0551(18) 0.0053(14) 0.0147(15) -0.0153(14)
C9 0.0327(13) 0.0338(14) 0.0312(13) 0.0020(11) 0.0042(11) -0.0066(10)
C10 0.0364(14) 0.0388(15) 0.0314(13) -0.0009(11) 0.0042(11) -0.0015(11)
C11 0.0353(14) 0.0424(15) 0.0377(14) 0.0055(12) 0.0085(11) 0.0050(11)
C12 0.0484(18) 0.103(3) 0.0544(19) 0.0046(19) 0.0213(15) 0.0146(18)
C13 0.0588(19) 0.0550(19) 0.0542(19) 0.0157(15) 0.0076(15) 0.0046(15)
C14 0.0373(15) 0.0564(19) 0.065(2) -0.0001(16) -0.0037(14) -0.0013(13)
Co1 0.0353(2) 0.0332(2) 0.0354(2) -0.00307(15) 0.00436(15) -0.00385(14)
N1 0.0358(11) 0.0259(11) 0.0430(12) -0.0019(9) -0.0026(10) -0.0025(8)
O1 0.0717(14) 0.0549(13) 0.0472(12) -0.0184(10) 0.0161(10) -0.0021(10)
O2 0.0419(11) 0.0497(12) 0.0551(12) 0.0014(10) -0.0093(9) -0.0060(9)
S1 0.0322(4) 0.0558(5) 0.0599(5) 0.0156(4) 0.0025(3) -0.0089(3)
S2 0.0300(3) 0.0318(3) 0.0369(3) 0.0004(3) 0.0079(3) -0.0016(2)
S3 0.0440(4) 0.0338(4) 0.0354(4) -0.0036(3) 0.0021(3) -0.0069(3)

loop_
_atom_type_symbol
_atom_type_description
_atom_type_scat_dispersion_real
_atom_type_scat_dispersion_imag
_atom_type_scat_source
C C 0.0033 0.0016 'International Tables Vol C Tables 4.2.6.8 and 6.1.1.4'
H H 0.0000 0.0000 'International Tables Vol C Tables 4.2.6.8 and 6.1.1.4'
B B 0.0013 0.0007 'International Tables Vol C Tables 4.2.6.8 and 6.1.1.4'
N N 0.0061 0.0033 'International Tables Vol C Tables 4.2.6.8 and 6.1.1.4'
S S 0.1246 0.1234 'International Tables Vol C Tables 4.2.6.8 and 6.1.1.4'
Co Co 0.3494 0.9721 'International Tables Vol C Tables 4.2.6.8 and 6.1.1.4'
O O 0.0106 0.0060 'International Tables Vol C Tables 4.2.6.8 and 6.1.1.4'

loop_
_geom_angle_atom_site_label_1
_geom_angle_atom_site_label_2
_geom_angle_atom_site_label_3
_geom_angle
C2 B3 B9 103.1(3)
C2 B3 C1 57.19(15)
B9 B3 C1 104.4(3)
C2 B3 B8 103.1(2)
B9 B3 B8 60.5(2)
C1 B3 B8 57.71(18)
C2 B3 B4 58.09(16)
B9 B3 B4 59.3(2)
C1 B3 B4 104.7(2)
B8 B3 B4 107.4(3)
C2 B3 H3A 117.6(13)
B9 B3 H3A 134.4(13)
C1 B3 H3A 114.2(12)
B8 B3 H3A 123.1(13)
B4 B3 H3A 127.1(13)
C2 B4 B9 104.1(2)
C2 B4 B10 104.4(2)
B9 B4 B10 60.2(2)
C2 B4 B5 58.51(17)
B9 B4 B5 108.4(3)
B10 B4 B5 60.3(2)
C2 B4 B3 59.25(16)
B9 B4 B3 59.5(2)
B10 B4 B3 108.3(3)
B5 B4 B3 108.9(2)
C2 B4 H4A 117.2(12)
B9 B4 H4A 125.9(12)
B10 B4 H4A 131.2(12)
B5 B4 H4A 122.2(12)
B3 B4 H4A 114.2(12)
C2 B5 B11 103.8(3)
C2 B5 B6 58.77(18)
B11 B5 B6 59.1(2)
C2 B5 B10 103.7(3)
B11 B5 B10 60.6(2)
B6 B5 B10 107.6(3)
C2 B5 B4 58.67(17)
B11 B5 B4 107.9(3)
B6 B5 B4 108.1(2)
B10 B5 B4 59.3(2)
C2 B5 H5A 117.1(14)
B11 B5 H5A 129.8(15)
B6 B5 H5A 119.9(14)
B10 B5 H5A 128.4(14)
B4 B5 H5A 117.5(14)
C2 B6 C1 57.87(16)
C2 B6 B11 104.5(2)
C1 B6 B11 105.4(3)
C2 B6 B5 58.56(18)
C1 B6 B5 106.0(2)
B11 B6 B5 60.3(2)
C2 B6 B7 103.8(2)
C1 B6 B7 57.7(2)
B11 B6 B7 60.7(2)
B5 B6 B7 108.4(2)
C2 B6 H6A 117.8(13)
C1 B6 H6A 117.0(13)
B11 B6 H6A 131.1(13)
B5 B6 H6A 123.5(13)
B7 B6 H6A 124.8(13)
C1 B7 B12 105.5(3)
C1 B7 B8 58.8(2)
B12 B7 B8 60.0(2)
C1 B7 B6 60.20(19)
B12 B7 B6 107.3(3)
B8 B7 B6 108.4(3)
C1 B7 B11 106.0(3)
B12 B7 B11 60.3(3)
B8 B7 B11 108.4(3)
B6 B7 B11 58.9(2)
C1 B7 H7A 115.4(17)
B12 B7 H7A 130.2(17)
B8 B7 H7A 120.4(16)
B6 B7 H7A 116.9(16)
B11 B7 H7A 127.2(17)
C1 B8 B12 105.0(3)
C1 B8 B7 58.40(19)
B12 B8 B7 59.7(2)
C1 B8 B3 60.77(17)
B12 B8 B3 107.8(3)
B7 B8 B3 108.9(3)
C1 B8 B9 105.8(2)
B12 B8 B9 59.8(2)
B7 B8 B9 107.7(3)
B3 B8 B9 59.3(2)
C1 B8 H8D 114.9(14)
B12 B8 H8D 132.6(14)
B7 B8 H8D 122.9(14)
B3 B8 H8D 113.5(14)
B9 B8 H8D 126.3(14)
B4 B9 B3 61.21(19)
B4 B9 B10 60.1(2)
B3 B9 B10 109.6(3)
B4 B9 B12 108.1(3)
B3 B9 B12 108.6(3)
B10 B9 B12 60.1(3)
B4 B9 B8 108.8(2)
B3 B9 B8 60.3(2)
B10 B9 B8 108.5(3)
B12 B9 B8 59.9(2)
B4 B9 H9A 122.0(16)
B3 B9 H9A 120.1(18)
B10 B9 H9A 122.2(17)
B12 B9 H9A 121.8(17)
B8 B9 H9A 120.4(16)
B4 B10 B9 59.7(2)
B4 B10 B12 107.9(3)
B9 B10 B12 60.2(3)
B4 B10 B5 60.38(19)
B9 B10 B5 108.1(3)
B12 B10 B5 107.7(3)
B4 B10 B11 107.9(2)
B9 B10 B11 108.2(3)
B12 B10 B11 60.0(3)
B5 B10 B11 59.5(2)
B4 B10 H10A 121.6(15)
B9 B10 H10A 124.2(15)
B12 B10 H10A 123.5(15)
B5 B10 H10A 119.1(15)
B11 B10 H10A 120.3(15)
B6 B11 B5 60.6(2)
B6 B11 B12 107.9(3)
B5 B11 B12 107.5(3)
B6 B11 B7 60.5(2)
B5 B11 B7 108.5(3)
B12 B11 B7 59.4(2)
B6 B11 B10 108.2(3)
B5 B11 B10 59.9(2)
B12 B11 B10 59.4(2)
B7 B11 B10 107.3(3)
B6 B11 H11A 119.7(17)
B5 B11 H11A 117.3(17)
B12 B11 H11A 125.8(17)
B7 B11 H11A 125.0(17)
B10 B11 H11A 120.9(17)
B7 B12 B10 109.0(3)
B7 B12 B9 108.4(3)
B10 B12 B9 59.7(2)
B7 B12 B8 60.2(2)
B10 B12 B8 108.5(3)
B9 B12 B8 60.3(2)
B7 B12 B11 60.3(2)
B10 B12 B11 60.6(2)
B9 B12 B11 108.2(3)
B8 B12 B11 108.6(3)
B7 B12 H12D 122.2(18)
B10 B12 H12D 122.4(18)
B9 B12 H12D 119.0(19)
B8 B12 H12D 118.4(18)
B11 B12 H12D 124.9(19)
C2 C1 B7 108.9(2)
C2 C1 B8 108.7(2)
B7 C1 B8 62.8(2)
C2 C1 B6 59.97(16)
B7 C1 B6 62.1(2)
B8 C1 B6 113.1(2)
C2 C1 B3 60.40(15)
B7 C1 B3 113.0(2)
B8 C1 B3 61.53(19)
B6 C1 B3 112.2(2)
C2 C1 S1 118.05(17)
B7 C1 S1 122.87(19)
B8 C1 S1 123.3(2)
B6 C1 S1 117.04(18)
B3 C1 S1 117.4(2)
C1 C2 B5 112.8(2)
C1 C2 B4 112.50(19)
B5 C2 B4 62.83(19)
C1 C2 B6 62.16(17)
B5 C2 B6 62.67(19)
B4 C2 B6 114.7(2)
C1 C2 B3 62.41(16)
B5 C2 B3 115.3(2)
B4 C2 B3 62.66(17)
B6 C2 B3 115.7(2)
C1 C2 S2 115.77(17)
B5 C2 S2 123.52(19)
B4 C2 S2 118.74(18)
B6 C2 S2 119.96(18)
B3 C2 S2 111.63(19)
C7 C3 C4 108.5(3)
C7 C3 Co1 70.78(18)
C4 C3 Co1 67.97(16)
C7 C3 H3 125.7
C4 C3 H3 125.7
Co1 C3 H3 125.7
C5 C4 C3 107.9(3)
C5 C4 Co1 69.61(17)
C3 C4 Co1 72.36(18)
C5 C4 H4 126.0
C3 C4 H4 126.0
Co1 C4 H4 126.0
C4 C5 C6 107.7(3)
C4 C5 Co1 70.86(17)
C6 C5 Co1 69.78(17)
C4 C5 H5 126.1
C6 C5 H5 126.1
Co1 C5 H5 126.1
C5 C6 C7 107.7(3)
C5 C6 Co1 69.81(16)
C7 C6 Co1 72.66(17)
C5 C6 H6 126.1
C7 C6 H6 126.1
Co1 C6 H6 126.1
C3 C7 C6 108.1(3)
C3 C7 Co1 71.39(17)
C6 C7 Co1 67.58(16)
C3 C7 H7 125.9
C6 C7 H7 125.9
Co1 C7 H7 125.9
S3 C8 H8A 109.5
S3 C8 H8B 109.5
H8A C8 H8B 109.5
S3 C8 H8C 109.5
H8A C8 H8C 109.5
H8B C8 H8C 109.5
C10 C9 N1 119.1(2)
C10 C9 Co1 144.81(19)
N1 C9 Co1 95.95(14)
C9 C10 C11 133.0(2)
C9 C10 H10 113.5
C11 C10 H10 113.5
C10 C11 C14 114.7(2)
C10 C11 C13 107.2(2)
C14 C11 C13 110.3(2)
C10 C11 C12 108.1(2)
C14 C11 C12 107.9(2)
C13 C11 C12 108.4(2)
C11 C12 H12A 109.5
C11 C12 H12B 109.5
H12A C12 H12B 109.5
C11 C12 H12C 109.5
H12A C12 H12C 109.5
H12B C12 H12C 109.5
C11 C13 H13A 109.5
C11 C13 H13B 109.5
H13A C13 H13B 109.5
C11 C13 H13C 109.5
H13A C13 H13C 109.5
H13B C13 H13C 109.5
C11 C14 H14A 109.5
C11 C14 H14B 109.5
H14A C14 H14B 109.5
C11 C14 H14C 109.5
H14A C14 H14C 109.5
H14B C14 H14C 109.5
C9 Co1 C6 119.55(11)
C9 Co1 C5 94.65(11)
C6 Co1 C5 40.41(12)
C9 Co1 C4 106.22(11)
C6 Co1 C4 66.87(12)
C5 Co1 C4 39.53(11)
C9 Co1 C7 159.04(12)
C6 Co1 C7 39.77(11)
C5 Co1 C7 66.60(13)
C4 Co1 C7 65.75(13)
C9 Co1 C3 143.85(12)
C6 Co1 C3 65.59(12)
C5 Co1 C3 66.06(12)
C4 Co1 C3 39.67(11)
C7 Co1 C3 37.83(11)
C9 Co1 S2 74.31(7)
C6 Co1 S2 160.85(9)
C5 Co1 S2 131.54(9)
C4 Co1 S2 97.49(8)
C7 Co1 S2 124.81(9)
C3 Co1 S2 95.37(8)
C9 Co1 S1 92.17(7)
C6 Co1 S1 96.39(10)
C5 Co1 S1 131.84(9)
C4 Co1 S1 159.49(9)
C7 Co1 S1 93.85(10)
C3 Co1 S1 123.69(10)
S2 Co1 S1 96.16(3)
C9 N1 S3 131.41(15)
C9 N1 S2 105.94(14)
S3 N1 S2 121.65(12)
C1 S1 Co1 103.88(9)
N1 S2 C2 104.77(11)
N1 S2 Co1 82.42(7)
C2 S2 Co1 105.38(8)
O1 S3 O2 119.41(12)
O1 S3 N1 109.06(12)
O2 S3 N1 104.78(10)
O1 S3 C8 108.64(13)
O2 S3 C8 110.52(14)
N1 S3 C8 103.16(12)

loop_
_geom_bond_atom_site_label_1
_geom_bond_atom_site_label_2
_geom_bond_distance
B3 C2 1.728(4)
B3 B9 1.756(5)
B3 C1 1.761(4)
B3 B8 1.774(5)
B3 B4 1.786(5)
B3 H3A 1.08(2)
B4 C2 1.706(4)
B4 B9 1.751(5)
B4 B10 1.757(5)
B4 B5 1.777(5)
B4 H4A 1.12(2)
B5 C2 1.704(4)
B5 B11 1.769(5)
B5 B6 1.774(5)
B5 B10 1.777(5)
B5 H5A 1.10(3)
B6 C2 1.707(4)
B6 C1 1.744(4)
B6 B11 1.748(5)
B6 B7 1.776(5)
B6 H6A 1.14(3)
B7 C1 1.698(5)
B7 B12 1.764(5)
B7 B8 1.773(6)
B7 B11 1.780(6)
B7 H7A 1.07(3)
B8 C1 1.706(4)
B8 B12 1.769(6)
B8 B9 1.777(5)
B8 H8D 1.11(3)
B9 B10 1.759(6)
B9 B12 1.769(6)
B9 H9A 1.04(3)
B10 B12 1.767(6)
B10 B11 1.789(6)
B10 H10A 1.07(3)
B11 B12 1.779(7)
B11 H11A 1.07(3)
B12 H12D 1.04(3)
C1 C2 1.670(3)
C1 S1 1.772(3)
C2 S2 1.810(3)
C3 C7 1.378(4)
C3 C4 1.426(4)
C3 Co1 2.129(3)
C3 H3 0.9800
C4 C5 1.395(4)
C4 Co1 2.071(3)
C4 H4 0.9800
C5 C6 1.419(4)
C5 Co1 2.055(3)
C5 H5 0.9800
C6 C7 1.422(4)
C6 Co1 2.055(3)
C6 H6 0.9800
C7 Co1 2.122(3)
C7 H7 0.9800
C8 S3 1.745(3)
C8 H8A 0.9600
C8 H8B 0.9600
C8 H8C 0.9600
C9 C10 1.324(3)
C9 N1 1.469(3)
C9 Co1 1.962(2)
C10 C11 1.523(3)
C10 H10 0.9300
C11 C14 1.524(3)
C11 C13 1.526(3)
C11 C12 1.526(4)
C12 H12A 0.9600
C12 H12B 0.9600
C12 H12C 0.9600
C13 H13A 0.9600
C13 H13B 0.9600
C13 H13C 0.9600
C14 H14A 0.9600
C14 H14B 0.9600
C14 H14C 0.9600
Co1 S2 2.1851(7)
Co1 S1 2.2417(8)
N1 S3 1.6710(19)
N1 S2 1.673(2)
O1 S3 1.427(2)
O2 S3 1.4272(18)

loop_
_geom_torsion_atom_site_label_1
_geom_torsion_atom_site_label_2
_geom_torsion_atom_site_label_3
_geom_torsion_atom_site_label_4
_geom_torsion
B9 B3 B4 C2 -132.8(3)
C1 B3 B4 C2 -34.63(19)
B8 B3 B4 C2 -94.9(2)
C2 B3 B4 B9 132.8(3)
C1 B3 B4 B9 98.2(3)
B8 B3 B4 B9 38.0(2)
C2 B3 B4 B10 96.2(3)
B9 B3 B4 B10 -36.6(3)
C1 B3 B4 B10 61.6(3)
B8 B3 B4 B10 1.4(3)
C2 B3 B4 B5 32.2(2)
B9 B3 B4 B5 -100.7(3)
C1 B3 B4 B5 -2.5(3)
B8 B3 B4 B5 -62.7(3)
B9 B4 B5 C2 -95.6(2)
B10 B4 B5 C2 -133.2(3)
B3 B4 B5 C2 -32.4(2)
C2 B4 B5 B11 95.6(3)
B9 B4 B5 B11 -0.1(3)
B10 B4 B5 B11 -37.6(2)
B3 B4 B5 B11 63.1(3)
C2 B4 B5 B6 33.1(2)
B9 B4 B5 B6 -62.5(3)
B10 B4 B5 B6 -100.1(3)
B3 B4 B5 B6 0.6(3)
C2 B4 B5 B10 133.2(3)
B9 B4 B5 B10 37.6(2)
B3 B4 B5 B10 100.8(3)
B11 B5 B6 C2 -133.4(3)
B10 B5 B6 C2 -95.6(3)
B4 B5 B6 C2 -33.0(2)
C2 B5 B6 C1 34.53(19)
B11 B5 B6 C1 -98.9(3)
B10 B5 B6 C1 -61.1(3)
B4 B5 B6 C1 1.5(3)
C2 B5 B6 B11 133.4(3)
B10 B5 B6 B11 37.8(3)
B4 B5 B6 B11 100.4(3)
C2 B5 B6 B7 95.2(3)
B11 B5 B6 B7 -38.3(3)
B10 B5 B6 B7 -0.5(4)
B4 B5 B6 B7 62.1(3)
C2 B6 B7 C1 -36.60(19)
B11 B6 B7 C1 -135.8(3)
B5 B6 B7 C1 -97.6(3)
C2 B6 B7 B12 61.8(3)
C1 B6 B7 B12 98.4(3)
B11 B6 B7 B12 -37.4(3)
B5 B6 B7 B12 0.7(4)
C2 B6 B7 B8 -1.6(3)
C1 B6 B7 B8 35.0(2)
B11 B6 B7 B8 -100.8(3)
B5 B6 B7 B8 -62.7(3)
C2 B6 B7 B11 99.2(3)
C1 B6 B7 B11 135.8(3)
B5 B6 B7 B11 38.1(3)
B12 B7 B8 C1 -135.3(3)
B6 B7 B8 C1 -35.5(2)
B11 B7 B8 C1 -97.9(3)
C1 B7 B8 B12 135.3(3)
B6 B7 B8 B12 99.7(3)
B11 B7 B8 B12 37.3(3)
C1 B7 B8 B3 35.3(2)
B12 B7 B8 B3 -100.0(3)
B6 B7 B8 B3 -0.3(4)
B11 B7 B8 B3 -62.7(3)
C1 B7 B8 B9 98.0(3)
B12 B7 B8 B9 -37.2(3)
B6 B7 B8 B9 62.5(3)
B11 B7 B8 B9 0.1(3)
C2 B3 B8 C1 36.3(2)
B9 B3 B8 C1 134.1(3)
B4 B3 B8 C1 96.6(2)
C2 B3 B8 B12 -61.2(3)
B9 B3 B8 B12 36.5(3)
C1 B3 B8 B12 -97.6(3)
B4 B3 B8 B12 -1.0(3)
C2 B3 B8 B7 2.0(3)
B9 B3 B8 B7 99.8(3)
C1 B3 B8 B7 -34.3(2)
B4 B3 B8 B7 62.3(3)
C2 B3 B8 B9 -97.7(3)
C1 B3 B8 B9 -134.1(3)
B4 B3 B8 B9 -37.5(2)
C2 B4 B9 B3 40.5(2)
B10 B4 B9 B3 139.3(3)
B5 B4 B9 B3 101.6(3)
C2 B4 B9 B10 -98.7(3)
B5 B4 B9 B10 -37.7(2)
B3 B4 B9 B10 -139.3(3)
C2 B4 B9 B12 -61.2(3)
B10 B4 B9 B12 37.5(3)
B5 B4 B9 B12 -0.1(3)
B3 B4 B9 B12 -101.7(3)
C2 B4 B9 B8 2.3(4)
B10 B4 B9 B8 101.0(3)
B5 B4 B9 B8 63.3(4)
B3 B4 B9 B8 -38.3(3)
C2 B3 B9 B4 -39.7(2)
C1 B3 B9 B4 -98.7(2)
B8 B3 B9 B4 -137.6(3)
C2 B3 B9 B10 -2.8(3)
C1 B3 B9 B10 -61.8(3)
B8 B3 B9 B10 -100.7(3)
B4 B3 B9 B10 36.9(2)
C2 B3 B9 B12 61.1(3)
C1 B3 B9 B12 2.1(3)
B8 B3 B9 B12 -36.7(3)
B4 B3 B9 B12 100.9(3)
C2 B3 B9 B8 97.8(3)
C1 B3 B9 B8 38.8(2)
B4 B3 B9 B8 137.6(3)
C1 B8 B9 B4 -2.0(4)
B12 B8 B9 B4 -100.4(3)
B7 B8 B9 B4 -63.2(4)
B3 B8 B9 B4 38.7(3)
C1 B8 B9 B3 -40.7(3)
B12 B8 B9 B3 -139.1(3)
B7 B8 B9 B3 -101.9(3)
C1 B8 B9 B10 61.8(4)
B12 B8 B9 B10 -36.6(3)
B7 B8 B9 B10 0.6(3)
B3 B8 B9 B10 102.5(3)
C1 B8 B9 B12 98.4(3)
B7 B8 B9 B12 37.2(3)
B3 B8 B9 B12 139.1(3)
C2 B4 B10 B9 98.2(2)
B5 B4 B10 B9 138.2(3)
B3 B4 B10 B9 36.3(2)
C2 B4 B10 B12 60.7(3)
B9 B4 B10 B12 -37.6(3)
B5 B4 B10 B12 100.6(3)
B3 B4 B10 B12 -1.2(3)
C2 B4 B10 B5 -39.9(2)
B9 B4 B10 B5 -138.2(3)
B3 B4 B10 B5 -101.8(2)
C2 B4 B10 B11 -2.8(3)
B9 B4 B10 B11 -101.0(3)
B5 B4 B10 B11 37.2(3)
B3 B4 B10 B11 -64.7(3)
B3 B9 B10 B4 -37.4(2)
B12 B9 B10 B4 -138.1(3)
B8 B9 B10 B4 -101.5(3)
B4 B9 B10 B12 138.1(3)
B3 B9 B10 B12 100.7(3)
B8 B9 B10 B12 36.5(3)
B4 B9 B10 B5 37.6(2)
B3 B9 B10 B5 0.2(4)
B12 B9 B10 B5 -100.5(3)
B8 B9 B10 B5 -63.9(3)
B4 B9 B10 B11 100.5(3)
B3 B9 B10 B11 63.1(3)
B12 B9 B10 B11 -37.5(3)
B8 B9 B10 B11 -1.0(4)
C2 B5 B10 B4 39.8(2)
B11 B5 B10 B4 138.1(3)
B6 B5 B10 B4 101.0(3)
C2 B5 B10 B9 2.5(3)
B11 B5 B10 B9 100.8(3)
B6 B5 B10 B9 63.7(3)
B4 B5 B10 B9 -37.3(2)
C2 B5 B10 B12 -61.1(3)
B11 B5 B10 B12 37.2(3)
B6 B5 B10 B12 0.1(4)
B4 B5 B10 B12 -100.9(3)
C2 B5 B10 B11 -98.3(3)
B6 B5 B10 B11 -37.1(3)
B4 B5 B10 B11 -138.1(3)
C2 B6 B11 B5 39.8(2)
C1 B6 B11 B5 99.9(3)
B7 B6 B11 B5 137.6(3)
C2 B6 B11 B12 -60.6(3)
C1 B6 B11 B12 -0.5(3)
B5 B6 B11 B12 -100.4(3)
B7 B6 B11 B12 37.2(3)
C2 B6 B11 B7 -97.8(3)
C1 B6 B11 B7 -37.7(2)
B5 B6 B11 B7 -137.6(3)
C2 B6 B11 B10 2.1(4)
C1 B6 B11 B10 62.2(4)
B5 B6 B11 B10 -37.7(3)
B7 B6 B11 B10 99.9(3)
C2 B5 B11 B6 -39.7(2)
B10 B5 B11 B6 -137.9(3)
B4 B5 B11 B6 -100.8(3)
C2 B5 B11 B12 61.3(3)
B6 B5 B11 B12 101.0(3)
B10 B5 B11 B12 -36.9(3)
B4 B5 B11 B12 0.2(3)
C2 B5 B11 B7 -1.5(3)
B6 B5 B11 B7 38.2(3)
B10 B5 B11 B7 -99.7(3)
B4 B5 B11 B7 -62.6(3)
C2 B5 B11 B10 98.2(3)
B6 B5 B11 B10 137.9(3)
B4 B5 B11 B10 37.1(3)
C1 B7 B11 B6 39.0(2)
B12 B7 B11 B6 138.1(3)
B8 B7 B11 B6 100.9(3)
C1 B7 B11 B5 0.8(4)
B12 B7 B11 B5 99.8(3)
B8 B7 B11 B5 62.6(3)
B6 B7 B11 B5 -38.3(3)
C1 B7 B11 B12 -99.1(3)
B8 B7 B11 B12 -37.2(3)
B6 B7 B11 B12 -138.1(3)
C1 B7 B11 B10 -62.5(3)
B12 B7 B11 B10 36.5(3)
B8 B7 B11 B10 -0.7(3)
B6 B7 B11 B10 -101.6(3)
B4 B10 B11 B6 0.4(4)
B9 B10 B11 B6 -62.8(4)
B12 B10 B11 B6 -100.4(3)
B5 B10 B11 B6 38.0(3)
B4 B10 B11 B5 -37.6(3)
B9 B10 B11 B5 -100.7(3)
B12 B10 B11 B5 -138.3(3)
B4 B10 B11 B12 100.8(3)
B9 B10 B11 B12 37.6(3)
B5 B10 B11 B12 138.3(3)
B4 B10 B11 B7 64.2(3)
B9 B10 B11 B7 1.1(4)
B12 B10 B11 B7 -36.6(3)
B5 B10 B11 B7 101.8(3)
C1 B7 B12 B10 62.3(4)
B8 B7 B12 B10 101.0(3)
B6 B7 B12 B10 -0.7(4)
B11 B7 B12 B10 -37.5(3)
C1 B7 B12 B9 -1.1(4)
B8 B7 B12 B9 37.6(3)
B6 B7 B12 B9 -64.1(4)
B11 B7 B12 B9 -100.9(3)
C1 B7 B12 B8 -38.7(2)
B6 B7 B12 B8 -101.7(3)
B11 B7 B12 B8 -138.5(3)
C1 B7 B12 B11 99.8(3)
B8 B7 B12 B11 138.5(3)
B6 B7 B12 B11 36.8(3)
B4 B10 B12 B7 -63.4(4)
B9 B10 B12 B7 -100.7(3)
B5 B10 B12 B7 0.4(4)
B11 B10 B12 B7 37.4(3)
B4 B10 B12 B9 37.3(2)
B5 B10 B12 B9 101.1(3)
B11 B10 B12 B9 138.1(3)
B4 B10 B12 B8 0.6(4)
B9 B10 B12 B8 -36.7(3)
B5 B10 B12 B8 64.4(4)
B11 B10 B12 B8 101.3(3)
B4 B10 B12 B11 -100.7(3)
B9 B10 B12 B11 -138.1(3)
B5 B10 B12 B11 -37.0(3)
B4 B9 B12 B7 64.1(4)
B3 B9 B12 B7 -0.7(4)
B10 B9 B12 B7 101.7(3)
B8 B9 B12 B7 -37.6(3)
B4 B9 B12 B10 -37.5(2)
B3 B9 B12 B10 -102.4(3)
B8 B9 B12 B10 -139.3(3)
B4 B9 B12 B8 101.7(3)
B3 B9 B12 B8 36.9(3)
B10 B9 B12 B8 139.3(3)
B4 B9 B12 B11 0.3(4)
B3 B9 B12 B11 -64.6(4)
B10 B9 B12 B11 37.8(3)
B8 B9 B12 B11 -101.5(3)
C1 B8 B12 B7 38.4(2)
B3 B8 B12 B7 101.9(3)
B9 B8 B12 B7 138.2(3)
C1 B8 B12 B10 -63.4(3)
B7 B8 B12 B10 -101.7(3)
B3 B8 B12 B10 0.2(4)
B9 B8 B12 B10 36.5(3)
C1 B8 B12 B9 -99.8(2)
B7 B8 B12 B9 -138.2(3)
B3 B8 B12 B9 -36.2(2)
C1 B8 B12 B11 0.9(4)
B7 B8 B12 B11 -37.4(3)
B3 B8 B12 B11 64.5(3)
B9 B8 B12 B11 100.8(3)
B6 B11 B12 B7 -37.6(3)
B5 B11 B12 B7 -101.6(3)
B10 B11 B12 B7 -138.7(3)
B6 B11 B12 B10 101.0(3)
B5 B11 B12 B10 37.1(3)
B7 B11 B12 B10 138.7(3)
B6 B11 B12 B9 63.6(4)
B5 B11 B12 B9 -0.3(4)
B7 B11 B12 B9 101.3(3)
B10 B11 B12 B9 -37.4(3)
B6 B11 B12 B8 -0.3(4)
B5 B11 B12 B8 -64.2(3)
B7 B11 B12 B8 37.4(3)
B10 B11 B12 B8 -101.3(3)
B12 B7 C1 C2 -62.5(3)
B8 B7 C1 C2 -101.8(2)
B6 B7 C1 C2 38.8(2)
B11 B7 C1 C2 0.3(3)
B12 B7 C1 B8 39.3(3)
B6 B7 C1 B8 140.5(3)
B11 B7 C1 B8 102.1(3)
B12 B7 C1 B6 -101.3(3)
B8 B7 C1 B6 -140.5(3)
B11 B7 C1 B6 -38.4(3)
B12 B7 C1 B3 2.5(4)
B8 B7 C1 B3 -36.7(2)
B6 B7 C1 B3 103.8(2)
B11 B7 C1 B3 65.4(3)
B12 B7 C1 S1 153.0(2)
B8 B7 C1 S1 113.8(2)
B6 B7 C1 S1 -105.7(2)
B11 B7 C1 S1 -144.1(2)
B12 B8 C1 C2 63.2(3)
B7 B8 C1 C2 102.2(3)
B3 B8 C1 C2 -39.1(2)
B9 B8 C1 C2 0.9(3)
B12 B8 C1 B7 -39.0(3)
B3 B8 C1 B7 -141.2(3)
B9 B8 C1 B7 -101.3(3)
B12 B8 C1 B6 -1.4(3)
B7 B8 C1 B6 37.7(2)
B3 B8 C1 B6 -103.6(2)
B9 B8 C1 B6 -63.7(3)
B12 B8 C1 B3 102.2(3)
B7 B8 C1 B3 141.2(3)
B9 B8 C1 B3 39.9(3)
B12 B8 C1 S1 -152.1(2)
B7 B8 C1 S1 -113.1(3)
B3 B8 C1 S1 105.7(3)
B9 B8 C1 S1 145.6(3)
B11 B6 C1 C2 -97.7(3)
B5 B6 C1 C2 -34.8(2)
B7 B6 C1 C2 -136.8(2)
C2 B6 C1 B7 136.8(2)
B11 B6 C1 B7 39.1(2)
B5 B6 C1 B7 102.0(3)
C2 B6 C1 B8 98.9(2)
B11 B6 C1 B8 1.2(3)
B5 B6 C1 B8 64.1(3)
B7 B6 C1 B8 -37.9(2)
C2 B6 C1 B3 31.6(2)
B11 B6 C1 B3 -66.1(3)
B5 B6 C1 B3 -3.2(3)
B7 B6 C1 B3 -105.2(3)
C2 B6 C1 S1 -108.4(2)
B11 B6 C1 S1 153.9(2)
B5 B6 C1 S1 -143.2(2)
B7 B6 C1 S1 114.8(2)
B9 B3 C1 C2 96.5(2)
B8 B3 C1 C2 136.6(3)
B4 B3 C1 C2 35.03(19)
C2 B3 C1 B7 -99.4(3)
B9 B3 C1 B7 -3.0(3)
B8 B3 C1 B7 37.2(3)
B4 B3 C1 B7 -64.4(3)
C2 B3 C1 B8 -136.6(3)
B9 B3 C1 B8 -40.2(2)
B4 B3 C1 B8 -101.6(3)
C2 B3 C1 B6 -31.5(2)
B9 B3 C1 B6 65.0(3)
B8 B3 C1 B6 105.2(3)
B4 B3 C1 B6 3.6(3)
C2 B3 C1 S1 108.3(2)
B9 B3 C1 S1 -155.2(2)
B8 B3 C1 S1 -115.0(2)
B4 B3 C1 S1 143.4(2)
B7 C1 C2 B5 -1.4(3)
B8 C1 C2 B5 -68.2(3)
B6 C1 C2 B5 38.3(2)
B3 C1 C2 B5 -107.7(2)
S1 C1 C2 B5 145.0(2)
B7 C1 C2 B4 67.4(3)
B8 C1 C2 B4 0.6(3)
B6 C1 C2 B4 107.1(2)
B3 C1 C2 B4 -39.0(2)
S1 C1 C2 B4 -146.3(2)
B7 C1 C2 B6 -39.7(2)
B8 C1 C2 B6 -106.5(3)
B3 C1 C2 B6 -146.0(2)
S1 C1 C2 B6 106.7(2)
B7 C1 C2 B3 106.3(3)
B8 C1 C2 B3 39.6(3)
B6 C1 C2 B3 146.0(2)
S1 C1 C2 B3 -107.3(2)
B7 C1 C2 S2 -151.6(2)
B8 C1 C2 S2 141.7(2)
B6 C1 C2 S2 -111.9(2)
B3 C1 C2 S2 102.1(2)
S1 C1 C2 S2 -5.2(3)
B11 B5 C2 C1 1.8(3)
B6 B5 C2 C1 -38.1(2)
B10 B5 C2 C1 64.4(3)
B4 B5 C2 C1 104.5(2)
B11 B5 C2 B4 -102.7(3)
B6 B5 C2 B4 -142.7(2)
B10 B5 C2 B4 -40.1(2)
B11 B5 C2 B6 39.9(2)
B10 B5 C2 B6 102.5(3)
B4 B5 C2 B6 142.7(2)
B11 B5 C2 B3 -67.3(3)
B6 B5 C2 B3 -107.2(2)
B10 B5 C2 B3 -4.7(3)
B4 B5 C2 B3 35.5(2)
B11 B5 C2 S2 149.3(2)
B6 B5 C2 S2 109.4(2)
B10 B5 C2 S2 -148.1(2)
B4 B5 C2 S2 -108.0(2)
B9 B4 C2 C1 -1.8(3)
B10 B4 C2 C1 -64.1(3)
B5 B4 C2 C1 -105.0(2)
B3 B4 C2 C1 38.9(2)
B9 B4 C2 B5 103.2(3)
B10 B4 C2 B5 40.8(2)
B3 B4 C2 B5 143.8(3)
B9 B4 C2 B6 66.8(3)
B10 B4 C2 B6 4.4(3)
B5 B4 C2 B6 -36.4(2)
B3 B4 C2 B6 107.4(3)
B9 B4 C2 B3 -40.7(3)
B10 B4 C2 B3 -103.0(3)
B5 B4 C2 B3 -143.8(3)
B9 B4 C2 S2 -141.6(2)
B10 B4 C2 S2 156.1(2)
B5 B4 C2 S2 115.2(2)
B3 B4 C2 S2 -100.9(2)
B11 B6 C2 C1 99.3(3)
B5 B6 C2 C1 139.9(2)
B7 B6 C2 C1 36.5(2)
C1 B6 C2 B5 -139.9(2)
B11 B6 C2 B5 -40.7(3)
B7 B6 C2 B5 -103.4(3)
C1 B6 C2 B4 -103.5(2)
B11 B6 C2 B4 -4.2(3)
B5 B6 C2 B4 36.5(2)
B7 B6 C2 B4 -67.0(3)
C1 B6 C2 B3 -33.3(2)
B11 B6 C2 B3 66.0(3)
B5 B6 C2 B3 106.6(3)
B7 B6 C2 B3 3.2(3)
C1 B6 C2 S2 105.3(2)
B11 B6 C2 S2 -155.5(2)
B5 B6 C2 S2 -114.8(2)
B7 B6 C2 S2 141.8(2)
B9 B3 C2 C1 -98.8(2)
B8 B3 C2 C1 -36.6(2)
B4 B3 C2 C1 -139.1(2)
B9 B3 C2 B5 4.8(3)
C1 B3 C2 B5 103.6(2)
B8 B3 C2 B5 67.0(3)
B4 B3 C2 B5 -35.5(2)
B9 B3 C2 B4 40.3(2)
C1 B3 C2 B4 139.1(2)
B8 B3 C2 B4 102.6(3)
B9 B3 C2 B6 -65.6(3)
C1 B3 C2 B6 33.2(2)
B8 B3 C2 B6 -3.3(3)
B4 B3 C2 B6 -105.9(3)
B9 B3 C2 S2 152.48(19)
C1 B3 C2 S2 -108.69(19)
B8 B3 C2 S2 -145.3(2)
B4 B3 C2 S2 112.2(2)
C7 C3 C4 C5 -1.5(3)
Co1 C3 C4 C5 -60.9(2)
C7 C3 C4 Co1 59.3(2)
C3 C4 C5 C6 2.3(3)
Co1 C4 C5 C6 -60.3(2)
C3 C4 C5 Co1 62.6(2)
C4 C5 C6 C7 -2.2(3)
Co1 C5 C6 C7 -63.2(2)
C4 C5 C6 Co1 61.0(2)
C4 C3 C7 C6 0.1(4)
Co1 C3 C7 C6 57.7(2)
C4 C3 C7 Co1 -57.6(2)
C5 C6 C7 C3 1.3(4)
Co1 C6 C7 C3 -60.1(2)
C5 C6 C7 Co1 61.4(2)
N1 C9 C10 C11 -179.5(2)
Co1 C9 C10 C11 -4.7(6)
C9 C10 C11 C14 10.6(4)
C9 C10 C11 C13 -112.3(3)
C9 C10 C11 C12 131.1(3)
C10 C9 Co1 C6 27.1(4)
N1 C9 Co1 C6 -157.41(15)
C10 C9 Co1 C5 60.8(4)
N1 C9 Co1 C5 -123.72(16)
C10 C9 Co1 C4 99.4(3)
N1 C9 Co1 C4 -85.19(16)
C10 C9 Co1 C7 35.2(6)
N1 C9 Co1 C7 -149.3(3)
C10 C9 Co1 C3 115.4(3)
N1 C9 Co1 C3 -69.1(2)
C10 C9 Co1 S2 -167.2(4)
N1 C9 Co1 S2 8.21(12)
C10 C9 Co1 S1 -71.5(3)
N1 C9 Co1 S1 104.00(13)
C5 C6 Co1 C9 58.5(2)
C7 C6 Co1 C9 175.50(18)
C7 C6 Co1 C5 117.0(3)
C5 C6 Co1 C4 -37.62(18)
C7 C6 Co1 C4 79.4(2)
C5 C6 Co1 C7 -117.0(3)
C5 C6 Co1 C3 -81.1(2)
C7 C6 Co1 C3 35.85(19)
C5 C6 Co1 S2 -74.7(4)
C7 C6 Co1 S2 42.3(4)
C5 C6 Co1 S1 154.68(17)
C7 C6 Co1 S1 -88.35(19)
C4 C5 Co1 C9 109.99(18)
C6 C5 Co1 C9 -131.89(19)
C4 C5 Co1 C6 -118.1(3)
C6 C5 Co1 C4 118.1(3)
C4 C5 Co1 C7 -79.72(19)
C6 C5 Co1 C7 38.40(18)
C4 C5 Co1 C3 -38.26(17)
C6 C5 Co1 C3 79.9(2)
C4 C5 Co1 S2 36.9(2)
C6 C5 Co1 S2 154.99(15)
C4 C5 Co1 S1 -152.90(15)
C6 C5 Co1 S1 -34.8(2)
C5 C4 Co1 C9 -77.29(19)
C3 C4 Co1 C9 165.15(16)
C5 C4 Co1 C6 38.44(18)
C3 C4 Co1 C6 -79.11(18)
C3 C4 Co1 C5 -117.6(2)
C5 C4 Co1 C7 82.03(19)
C3 C4 Co1 C7 -35.52(17)
C5 C4 Co1 C3 117.6(2)
C5 C4 Co1 S2 -153.07(17)
C3 C4 Co1 S2 89.38(16)
C5 C4 Co1 S1 75.6(3)
C3 C4 Co1 S1 -41.9(3)
C3 C7 Co1 C9 108.6(3)
C6 C7 Co1 C9 -11.0(4)
C3 C7 Co1 C6 119.6(3)
C3 C7 Co1 C5 80.6(2)
C6 C7 Co1 C5 -39.0(2)
C3 C7 Co1 C4 37.21(19)
C6 C7 Co1 C4 -82.4(2)
C6 C7 Co1 C3 -119.6(3)
C3 C7 Co1 S2 -44.8(2)
C6 C7 Co1 S2 -164.40(16)
C3 C7 Co1 S1 -145.04(19)
C6 C7 Co1 S1 95.36(19)
C7 C3 Co1 C9 -144.9(2)
C4 C3 Co1 C9 -24.7(3)
C7 C3 Co1 C6 -37.6(2)
C4 C3 Co1 C6 82.61(19)
C7 C3 Co1 C5 -82.1(2)
C4 C3 Co1 C5 38.12(17)
C7 C3 Co1 C4 -120.3(3)
C4 C3 Co1 C7 120.3(3)
C7 C3 Co1 S2 144.47(19)
C4 C3 Co1 S2 -95.27(16)
C7 C3 Co1 S1 43.4(2)
C4 C3 Co1 S1 163.65(14)
C10 C9 N1 S3 -25.4(4)
Co1 C9 N1 S3 157.62(18)
C10 C9 N1 S2 166.2(2)
Co1 C9 N1 S2 -10.77(15)
C2 C1 S1 Co1 8.7(2)
B7 C1 S1 Co1 150.2(2)
B8 C1 S1 Co1 -133.0(2)
B6 C1 S1 Co1 77.34(19)
B3 C1 S1 Co1 -60.54(19)
C9 Co1 S1 C1 -82.36(11)
C6 Co1 S1 C1 157.58(13)
C5 Co1 S1 C1 179.43(15)
C4 Co1 S1 C1 123.6(3)
C7 Co1 S1 C1 117.73(13)
C3 Co1 S1 C1 92.75(14)
S2 Co1 S1 C1 -7.91(10)
C9 N1 S2 C2 -94.29(17)
S3 N1 S2 C2 95.93(16)
C9 N1 S2 Co1 9.69(14)
S3 N1 S2 Co1 -160.09(15)
C1 C2 S2 N1 84.59(18)
B5 C2 S2 N1 -62.0(2)
B4 C2 S2 N1 -136.86(19)
B6 C2 S2 N1 13.3(2)
B3 C2 S2 N1 153.38(16)
C1 C2 S2 Co1 -1.45(18)
B5 C2 S2 Co1 -148.06(19)
B4 C2 S2 Co1 137.10(18)
B6 C2 S2 Co1 -72.8(2)
B3 C2 S2 Co1 67.34(17)
C9 Co1 S2 N1 -7.23(10)
C6 Co1 S2 N1 131.6(3)
C5 Co1 S2 N1 74.93(14)
C4 Co1 S2 N1 97.59(12)
C7 Co1 S2 N1 163.19(14)
C3 Co1 S2 N1 137.46(12)
S1 Co1 S2 N1 -97.76(8)
C9 Co1 S2 C2 96.07(11)
C6 Co1 S2 C2 -125.1(3)
C5 Co1 S2 C2 178.23(14)
C4 Co1 S2 C2 -159.11(12)
C7 Co1 S2 C2 -93.51(15)
C3 Co1 S2 C2 -119.24(13)
S1 Co1 S2 C2 5.54(8)
C9 N1 S3 O1 60.2(2)
S2 N1 S3 O1 -132.92(15)
C9 N1 S3 O2 -170.8(2)
S2 N1 S3 O2 -3.98(19)
C9 N1 S3 C8 -55.1(3)
S2 N1 S3 C8 111.73(17)
